data_7129733
loop_
_publ_author_name
'Shmalko, Akim'
'Cendoya, Paula'
'Anufriev, Sergey A.'
'Suponitsky, Kyrill'
'Gabel, Detlef'
'Sivaev, Igor B.'

_publ_section_title
;
 New approaches to functionalization of the 1-carba-closo-decaborate anion
;
_journal_name_full 'Chemical Communications'
_journal_paper_doi 10.1039/D1CC06395B
_journal_year 2022
_chemical_formula_moiety 'C8 H18 B9 N'
_chemical_formula_sum 'C8 H18 B9 N'
_chemical_formula_weight 225.52
_space_group_crystal_system monoclinic
_space_group_IT_number 14
_space_group_name_Hall '-P 2ybc'
_space_group_name_H-M_alt 'P 1 21/c 1'
_atom_sites_solution_hydrogens mixed
_atom_sites_solution_primary direct
_atom_sites_solution_secondary difmap
_audit_creation_method SHELXL-2014/6
_audit_update_record
;
2022-01-17 deposited with the CCDC.	2022-02-08 downloaded from the CCDC.
;
_cell_angle_alpha 90
_cell_angle_beta 112.664(5)
_cell_angle_gamma 90
_cell_formula_units_Z 4
_cell_length_a 10.8097(16)
_cell_length_b 10.6297(15)
_cell_length_c 12.5882(15)
_cell_measurement_reflns_used 1647
_cell_measurement_temperature 120(2)
_cell_measurement_theta_max 56.91
_cell_measurement_theta_min 2.86
_cell_volume 1334.7(3)
_computing_cell_refinement 'SAINT (Bruker, 2014)'
_computing_data_collection 'APEX (Bruker, 2014)'
_computing_data_reduction 'SAINT (Bruker, 2014)'
_computing_molecular_graphics 'SHELXL-2014/6 (Sheldrick, 2014)'
_computing_publication_material 'SHELXL-2014/6 (Sheldrick, 2014) and PLATON (Spek, 2015)'
_computing_structure_refinement 'SHELXL-2014/6 (Sheldrick, 2014)'
_computing_structure_solution 'SHELXL-2014/6 (Sheldrick, 2014)'
_diffrn_ambient_temperature 120(2)
_diffrn_measured_fraction_theta_full 1.000
_diffrn_measured_fraction_theta_max 0.999
_diffrn_measurement_device_type 'Bruker APEX-II CCD'
_diffrn_measurement_method '\f and \w scans'
_diffrn_radiation_type MoK\a
_diffrn_radiation_wavelength 0.71073
_diffrn_reflns_av_R_equivalents 0.0855
_diffrn_reflns_av_unetI/netI 0.0792
_diffrn_reflns_Laue_measured_fraction_full 1.000
_diffrn_reflns_Laue_measured_fraction_max 0.999
_diffrn_reflns_limit_h_max 13
_diffrn_reflns_limit_h_min -13
_diffrn_reflns_limit_k_max 13
_diffrn_reflns_limit_k_min -11
_diffrn_reflns_limit_l_max 16
_diffrn_reflns_limit_l_min -16
_diffrn_reflns_number 12158
_diffrn_reflns_point_group_measured_fraction_full 1.000
_diffrn_reflns_point_group_measured_fraction_max 0.999
_diffrn_reflns_theta_full 25.242
_diffrn_reflns_theta_max 27.137
_diffrn_reflns_theta_min 2.042
_diffrn_source 'sealed tube'
_exptl_absorpt_coefficient_mu 0.055
_exptl_absorpt_correction_type none
_exptl_crystal_colour yellow
_exptl_crystal_density_diffrn 1.122
_exptl_crystal_description prizm
_exptl_crystal_F_000 472
_exptl_crystal_size_max 0.22
_exptl_crystal_size_mid 0.18
_exptl_crystal_size_min 0.14
_refine_diff_density_max 0.271
_refine_diff_density_min -0.265
_refine_diff_density_rms 0.052
_refine_ls_extinction_method none
_refine_ls_goodness_of_fit_ref 1.103
_refine_ls_hydrogen_treatment mixed
_refine_ls_matrix_type full
_refine_ls_number_parameters 207
_refine_ls_number_reflns 2947
_refine_ls_number_restraints 0
_refine_ls_restrained_S_all 1.103
_refine_ls_R_factor_all 0.1016
_refine_ls_R_factor_gt 0.0734
_refine_ls_shift/su_max 0.000
_refine_ls_shift/su_mean 0.000
_refine_ls_structure_factor_coef Fsqd
_refine_ls_weighting_details 'w=1/[\s^2^(Fo^2^)+(0.0421P)^2^+0.6893P] where P=(Fo^2^+2Fc^2^)/3'
_refine_ls_weighting_scheme calc
_refine_ls_wR_factor_gt 0.1377
_refine_ls_wR_factor_ref 0.1501
_reflns_Friedel_coverage 0.000
_reflns_number_gt 2208
_reflns_number_total 2947
_reflns_threshold_expression 'I > 2\s(I)'
_cod_data_source_file d1cc06395b2.cif
_cod_data_source_block siv56a
_cod_original_sg_symbol_H-M 'P 21/c'
_cod_database_code 7129733
_shelx_space_group_comment
;
The symmetry employed for this shelxl refinement is uniquely defined
by the following loop, which should always be used as a source of
symmetry information in preference to the above space-group names.
They are only intended as comments.
;
_shelxl_version_number 2014/6

loop_
_space_group_symop_operation_xyz
'x, y, z'
'-x, y+1/2, -z+1/2'
'-x, -y, -z'
'x, -y-1/2, z-1/2'

loop_
_atom_site_label
_atom_site_type_symbol
_atom_site_fract_x
_atom_site_fract_y
_atom_site_fract_z
_atom_site_U_iso_or_equiv
_atom_site_adp_type
_atom_site_occupancy
_atom_site_site_symmetry_order
_atom_site_calc_flag
_atom_site_refinement_flags_posn
_atom_site_refinement_flags_adp
_atom_site_refinement_flags_occupancy
_atom_site_disorder_assembly
_atom_site_disorder_group
N1 N 0.0274(2) 0.7684(2) -0.12829(16) 0.0224(4) Uani 1 1 d . . . . .
C2 C 0.1579(2) 0.6993(2) -0.09127(18) 0.0266(5) Uani 1 1 d . . . . .
H2A H 0.2061 0.7252 -0.1405 0.032 Uiso 1 1 calc R U . . .
H2B H 0.1400 0.6079 -0.1022 0.032 Uiso 1 1 calc R U . . .
C3 C 0.2453(2) 0.7245(2) 0.03288(18) 0.0191(5) Uani 1 1 d . . . . .
C4 C 0.3054(2) 0.8413(2) 0.0667(2) 0.0247(5) Uani 1 1 d . . . . .
H4A H 0.2934 0.9051 0.0108 0.030 Uiso 1 1 calc R U . . .
C5 C 0.3822(2) 0.8652(2) 0.1810(2) 0.0317(6) Uani 1 1 d . . . . .
H5A H 0.4210 0.9460 0.2039 0.038 Uiso 1 1 calc R U . . .
C6 C 0.4028(2) 0.7717(3) 0.2623(2) 0.0332(6) Uani 1 1 d . . . . .
H6A H 0.4566 0.7877 0.3408 0.040 Uiso 1 1 calc R U . . .
C7 C 0.3448(2) 0.6549(2) 0.22897(19) 0.0290(6) Uani 1 1 d . . . . .
H7A H 0.3594 0.5904 0.2847 0.035 Uiso 1 1 calc R U . . .
C8 C 0.2658(2) 0.6314(2) 0.11487(18) 0.0232(5) Uani 1 1 d . . . . .
H8A H 0.2254 0.5512 0.0926 0.028 Uiso 1 1 calc R U . . .
C1 C -0.3451(2) 0.7832(2) -0.36733(18) 0.0191(5) Uani 1 1 d . . . . .
B2 B -0.2073(3) 0.8573(2) -0.3090(2) 0.0187(5) Uani 1 1 d . . . . .
B3 B -0.2420(3) 0.6983(2) -0.2680(2) 0.0178(5) Uani 1 1 d . . . . .
B4 B -0.3185(3) 0.6539(2) -0.4198(2) 0.0198(5) Uani 1 1 d . . . . .
B5 B -0.2831(3) 0.8123(2) -0.4611(2) 0.0191(5) Uani 1 1 d . . . . .
B6 B -0.0754(3) 0.7428(2) -0.2541(2) 0.0194(5) Uani 1 1 d . . . . .
B7 B -0.1517(3) 0.5984(2) -0.3295(2) 0.0198(5) Uani 1 1 d . . . . .
B8 B -0.1814(3) 0.6774(2) -0.4661(2) 0.0189(5) Uani 1 1 d . . . . .
B9 B -0.1027(3) 0.8223(2) -0.3890(2) 0.0202(5) Uani 1 1 d . . . . .
B10 B -0.0290(3) 0.6772(2) -0.3556(2) 0.0201(5) Uani 1 1 d . . . . .
H1 H -0.428(2) 0.813(2) -0.3717(19) 0.023(6) Uiso 1 1 d . . . . .
H2 H -0.201(2) 0.946(2) -0.2648(19) 0.029(6) Uiso 1 1 d . . . . .
H3 H -0.264(2) 0.671(2) -0.1962(19) 0.025(6) Uiso 1 1 d . . . . .
H4 H -0.396(2) 0.589(2) -0.4620(18) 0.020(6) Uiso 1 1 d . . . . .
H5 H -0.339(2) 0.869(2) -0.5369(17) 0.017(5) Uiso 1 1 d . . . . .
H7 H -0.139(2) 0.497(2) -0.3026(19) 0.031(7) Uiso 1 1 d . . . . .
H8 H -0.192(2) 0.641(2) -0.5512(19) 0.025(6) Uiso 1 1 d . . . . .
H9 H -0.053(2) 0.899(2) -0.4133(17) 0.016(5) Uiso 1 1 d . . . . .
H10 H 0.071(2) 0.644(2) -0.3499(19) 0.030(7) Uiso 1 1 d . . . . .
H1N H 0.045(3) 0.854(3) -0.120(2) 0.054(9) Uiso 1 1 d . . . . .
H2N H -0.011(3) 0.749(3) -0.076(2) 0.047(8) Uiso 1 1 d . . . . .

loop_
_atom_site_aniso_label
_atom_site_aniso_U_11
_atom_site_aniso_U_22
_atom_site_aniso_U_33
_atom_site_aniso_U_23
_atom_site_aniso_U_13
_atom_site_aniso_U_12
N1 0.0224(10) 0.0274(11) 0.0169(9) -0.0033(8) 0.0071(8) 0.0014(9)
C2 0.0254(13) 0.0303(13) 0.0210(11) -0.0008(10) 0.0053(10) 0.0086(10)
C3 0.0166(11) 0.0215(11) 0.0190(11) -0.0013(9) 0.0066(9) 0.0032(9)
C4 0.0238(12) 0.0199(11) 0.0320(12) 0.0044(10) 0.0126(10) -0.0005(9)
C5 0.0230(13) 0.0331(14) 0.0375(14) -0.0128(11) 0.0100(11) -0.0080(11)
C6 0.0182(12) 0.0570(17) 0.0197(12) -0.0070(12) 0.0023(10) -0.0012(12)
C7 0.0257(13) 0.0403(15) 0.0203(11) 0.0096(10) 0.0080(10) 0.0048(11)
C8 0.0247(12) 0.0187(11) 0.0264(12) 0.0018(9) 0.0100(10) 0.0010(9)
C1 0.0180(11) 0.0195(11) 0.0187(11) -0.0019(9) 0.0059(9) 0.0002(9)
B2 0.0227(13) 0.0173(12) 0.0160(12) -0.0017(10) 0.0074(10) -0.0022(10)
B3 0.0224(13) 0.0179(12) 0.0149(11) -0.0002(9) 0.0092(10) -0.0029(10)
B4 0.0226(13) 0.0194(12) 0.0182(12) -0.0015(10) 0.0089(10) -0.0047(10)
B5 0.0219(13) 0.0179(12) 0.0163(11) -0.0013(10) 0.0060(10) -0.0026(10)
B6 0.0240(13) 0.0170(12) 0.0161(11) -0.0001(10) 0.0066(10) 0.0012(10)
B7 0.0265(14) 0.0179(12) 0.0157(12) 0.0003(10) 0.0089(11) 0.0003(10)
B8 0.0255(13) 0.0196(12) 0.0120(11) 0.0000(10) 0.0078(10) 0.0003(10)
B9 0.0235(13) 0.0214(13) 0.0170(12) -0.0016(10) 0.0091(10) -0.0034(11)
B10 0.0217(13) 0.0240(13) 0.0159(11) 0.0013(10) 0.0087(10) 0.0008(11)

loop_
_atom_type_symbol
_atom_type_description
_atom_type_scat_dispersion_real
_atom_type_scat_dispersion_imag
_atom_type_scat_source
C C 0.0033 0.0016 'International Tables Vol C Tables 4.2.6.8 and 6.1.1.4'
H H 0.0000 0.0000 'International Tables Vol C Tables 4.2.6.8 and 6.1.1.4'
B B 0.0013 0.0007 'International Tables Vol C Tables 4.2.6.8 and 6.1.1.4'
N N 0.0061 0.0033 'International Tables Vol C Tables 4.2.6.8 and 6.1.1.4'

loop_
_geom_angle_atom_site_label_1
_geom_angle_atom_site_label_2
_geom_angle_atom_site_label_3
_geom_angle
_geom_angle_site_symmetry_1
_geom_angle_site_symmetry_3
_geom_angle_publ_flag
C2 N1 B6 116.46(17) . . ?
C2 N1 H1N 108.5(18) . . ?
B6 N1 H1N 108.6(17) . . ?
C2 N1 H2N 107.1(17) . . ?
B6 N1 H2N 110.0(17) . . ?
H1N N1 H2N 106(2) . . ?
N1 C2 C3 112.03(18) . . ?
N1 C2 H2A 109.2 . . ?
C3 C2 H2A 109.2 . . ?
N1 C2 H2B 109.2 . . ?
C3 C2 H2B 109.2 . . ?
H2A C2 H2B 107.9 . . ?
C8 C3 C4 119.2(2) . . ?
C8 C3 C2 120.2(2) . . ?
C4 C3 C2 120.6(2) . . ?
C5 C4 C3 120.4(2) . . ?
C5 C4 H4A 119.8 . . ?
C3 C4 H4A 119.8 . . ?
C4 C5 C6 120.0(2) . . ?
C4 C5 H5A 120.0 . . ?
C6 C5 H5A 120.0 . . ?
C7 C6 C5 119.8(2) . . ?
C7 C6 H6A 120.1 . . ?
C5 C6 H6A 120.1 . . ?
C6 C7 C8 120.3(2) . . ?
C6 C7 H7A 119.9 . . ?
C8 C7 H7A 119.9 . . ?
C7 C8 C3 120.2(2) . . ?
C7 C8 H8A 119.9 . . ?
C3 C8 H8A 119.9 . . ?
B2 C1 B3 70.83(15) . . ?
B2 C1 B5 70.11(15) . . ?
B3 C1 B5 108.90(19) . . ?
B2 C1 B4 109.29(18) . . ?
B3 C1 B4 69.84(15) . . ?
B5 C1 B4 70.58(15) . . ?
B2 C1 H1 124.6(14) . . ?
B3 C1 H1 127.1(14) . . ?
B5 C1 H1 123.9(14) . . ?
B4 C1 H1 126.1(14) . . ?
C1 B2 B6 107.78(17) . . ?
C1 B2 B9 108.34(17) . . ?
B6 B2 B9 60.30(14) . . ?
C1 B2 B5 55.04(13) . . ?
B6 B2 B5 101.24(16) . . ?
B9 B2 B5 59.43(13) . . ?
C1 B2 B3 54.67(13) . . ?
B6 B2 B3 59.34(14) . . ?
B9 B2 B3 101.82(16) . . ?
B5 B2 B3 89.80(15) . . ?
C1 B2 H2 121.9(12) . . ?
B6 B2 H2 120.5(12) . . ?
B9 B2 H2 122.3(12) . . ?
B5 B2 H2 132.7(12) . . ?
B3 B2 H2 129.1(12) . . ?
C1 B3 B6 107.30(17) . . ?
C1 B3 B7 109.02(17) . . ?
B6 B3 B7 60.76(14) . . ?
C1 B3 B4 55.13(13) . . ?
B6 B3 B4 101.62(16) . . ?
B7 B3 B4 60.10(13) . . ?
C1 B3 B2 54.50(13) . . ?
B6 B3 B2 58.97(13) . . ?
B7 B3 B2 102.48(16) . . ?
B4 B3 B2 90.12(15) . . ?
C1 B3 H3 120.6(13) . . ?
B6 B3 H3 122.1(12) . . ?
B7 B3 H3 122.5(12) . . ?
B4 B3 H3 131.4(12) . . ?
B2 B3 H3 128.9(12) . . ?
C1 B4 B8 108.38(18) . . ?
C1 B4 B7 108.27(17) . . ?
B8 B4 B7 60.52(14) . . ?
C1 B4 B3 55.03(13) . . ?
B8 B4 B3 101.82(17) . . ?
B7 B4 B3 59.37(13) . . ?
C1 B4 B5 54.67(13) . . ?
B8 B4 B5 59.88(14) . . ?
B7 B4 B5 102.06(17) . . ?
B3 B4 B5 89.98(15) . . ?
C1 B4 H4 122.3(12) . . ?
B8 B4 H4 121.3(12) . . ?
B7 B4 H4 120.2(12) . . ?
B3 B4 H4 130.1(11) . . ?
B5 B4 H4 131.8(11) . . ?
C1 B5 B9 108.63(17) . . ?
C1 B5 B8 107.68(17) . . ?
B9 B5 B8 61.02(14) . . ?
C1 B5 B2 54.85(13) . . ?
B9 B5 B2 59.94(13) . . ?
B8 B5 B2 102.03(16) . . ?
C1 B5 B4 54.75(13) . . ?
B9 B5 B4 102.29(17) . . ?
B8 B5 B4 59.02(13) . . ?
B2 B5 B4 90.09(15) . . ?
C1 B5 H5 120.4(11) . . ?
B9 B5 H5 121.9(11) . . ?
B8 B5 H5 122.7(11) . . ?
B2 B5 H5 130.0(11) . . ?
B4 B5 H5 130.2(11) . . ?
N1 B6 B10 122.22(19) . . ?
N1 B6 B2 114.82(17) . . ?
B10 B6 B2 114.20(17) . . ?
N1 B6 B3 115.84(18) . . ?
B10 B6 B3 113.16(18) . . ?
B2 B6 B3 61.69(14) . . ?
N1 B6 B9 131.30(19) . . ?
B10 B6 B9 58.29(14) . . ?
B2 B6 B9 60.42(14) . . ?
B3 B6 B9 103.58(16) . . ?
N1 B6 B7 132.29(18) . . ?
B10 B6 B7 57.77(14) . . ?
B2 B6 B7 103.66(17) . . ?
B3 B6 B7 59.66(14) . . ?
B9 B6 B7 91.54(15) . . ?
B10 B7 B3 112.54(18) . . ?
B10 B7 B4 112.16(18) . . ?
B3 B7 B4 60.54(14) . . ?
B10 B7 B6 57.19(14) . . ?
B3 B7 B6 59.58(13) . . ?
B4 B7 B6 101.10(16) . . ?
B10 B7 B8 57.31(14) . . ?
B3 B7 B8 101.84(16) . . ?
B4 B7 B8 59.38(13) . . ?
B6 B7 B8 89.03(15) . . ?
B10 B7 H7 120.9(12) . . ?
B3 B7 H7 117.4(12) . . ?
B4 B7 H7 118.6(12) . . ?
B6 B7 H7 132.2(12) . . ?
B8 B7 H7 133.0(12) . . ?
B10 B8 B4 113.17(17) . . ?
B10 B8 B5 112.39(17) . . ?
B4 B8 B5 61.10(14) . . ?
B10 B8 B7 57.69(14) . . ?
B4 B8 B7 60.10(14) . . ?
B5 B8 B7 102.62(16) . . ?
B10 B8 B9 57.67(14) . . ?
B4 B8 B9 102.43(16) . . ?
B5 B8 B9 59.13(14) . . ?
B7 B8 B9 90.62(15) . . ?
B10 B8 H8 119.9(12) . . ?
B4 B8 H8 118.4(12) . . ?
B5 B8 H8 118.1(12) . . ?
B7 B8 H8 132.0(12) . . ?
B9 B8 H8 131.0(12) . . ?
B10 B9 B5 112.29(18) . . ?
B10 B9 B6 57.24(13) . . ?
B5 B9 B6 101.35(17) . . ?
B10 B9 B2 112.18(17) . . ?
B5 B9 B2 60.62(14) . . ?
B6 B9 B2 59.27(13) . . ?
B10 B9 B8 56.85(14) . . ?
B5 B9 B8 59.85(14) . . ?
B6 B9 B8 88.81(15) . . ?
B2 B9 B8 101.68(17) . . ?
B10 B9 H9 121.0(11) . . ?
B5 B9 H9 117.2(11) . . ?
B6 B9 H9 134.0(11) . . ?
B2 B9 H9 118.8(11) . . ?
B8 B9 H9 131.3(11) . . ?
B6 B10 B8 98.16(18) . . ?
B6 B10 B7 65.04(15) . . ?
B8 B10 B7 65.00(15) . . ?
B6 B10 B9 64.47(15) . . ?
B8 B10 B9 65.48(15) . . ?
B7 B10 B9 99.63(18) . . ?
B6 B10 H10 130.1(12) . . ?
B8 B10 H10 131.8(12) . . ?
B7 B10 H10 130.1(12) . . ?
B9 B10 H10 130.2(12) . . ?

loop_
_geom_bond_atom_site_label_1
_geom_bond_atom_site_label_2
_geom_bond_distance
_geom_bond_site_symmetry_2
_geom_bond_publ_flag
N1 C2 1.496(3) . ?
N1 B6 1.568(3) . ?
N1 H1N 0.93(3) . ?
N1 H2N 0.93(3) . ?
C2 C3 1.506(3) . ?
C2 H2A 0.9900 . ?
C2 H2B 0.9900 . ?
C3 C8 1.385(3) . ?
C3 C4 1.390(3) . ?
C4 C5 1.380(3) . ?
C4 H4A 0.9500 . ?
C5 C6 1.381(4) . ?
C5 H5A 0.9500 . ?
C6 C7 1.381(4) . ?
C6 H6A 0.9500 . ?
C7 C8 1.382(3) . ?
C7 H7A 0.9500 . ?
C8 H8A 0.9500 . ?
C1 B2 1.592(3) . ?
C1 B3 1.596(3) . ?
C1 B5 1.596(3) . ?
C1 B4 1.598(3) . ?
C1 H1 0.93(2) . ?
B2 B6 1.798(3) . ?
B2 B9 1.819(4) . ?
B2 B5 1.831(3) . ?
B2 B3 1.847(3) . ?
B2 H2 1.08(2) . ?
B3 B6 1.805(4) . ?
B3 B7 1.807(3) . ?
B3 B4 1.828(3) . ?
B3 H3 1.06(2) . ?
B4 B8 1.807(4) . ?
B4 B7 1.820(4) . ?
B4 B5 1.845(3) . ?
B4 H4 1.06(2) . ?
B5 B9 1.810(4) . ?
B5 B8 1.823(4) . ?
B5 H5 1.09(2) . ?
B6 B10 1.693(3) . ?
B6 B9 1.817(3) . ?
B6 B7 1.827(3) . ?
B7 B10 1.704(4) . ?
B7 B8 1.828(3) . ?
B7 H7 1.12(2) . ?
B8 B10 1.697(3) . ?
B8 B9 1.844(3) . ?
B8 H8 1.10(2) . ?
B9 B10 1.713(4) . ?
B9 H9 1.08(2) . ?
B10 H10 1.11(2) . ?

loop_
_geom_torsion_atom_site_label_1
_geom_torsion_atom_site_label_2
_geom_torsion_atom_site_label_3
_geom_torsion_atom_site_label_4
_geom_torsion
_geom_torsion_site_symmetry_1
_geom_torsion_site_symmetry_2
_geom_torsion_site_symmetry_3
_geom_torsion_site_symmetry_4
_geom_torsion_publ_flag
B6 N1 C2 C3 -176.45(19) . . . . ?
N1 C2 C3 C8 108.6(2) . . . . ?
N1 C2 C3 C4 -70.9(3) . . . . ?
C8 C3 C4 C5 -1.4(3) . . . . ?
C2 C3 C4 C5 178.1(2) . . . . ?
C3 C4 C5 C6 1.7(4) . . . . ?
C4 C5 C6 C7 -0.8(4) . . . . ?
C5 C6 C7 C8 -0.4(4) . . . . ?
C6 C7 C8 C3 0.7(4) . . . . ?
C4 C3 C8 C7 0.2(3) . . . . ?
C2 C3 C8 C7 -179.3(2) . . . . ?
B3 C1 B2 B6 27.91(16) . . . . ?
B5 C1 B2 B6 -91.46(18) . . . . ?
B4 C1 B2 B6 -31.5(2) . . . . ?
B3 C1 B2 B9 91.69(18) . . . . ?
B5 C1 B2 B9 -27.68(17) . . . . ?
B4 C1 B2 B9 32.2(2) . . . . ?
B3 C1 B2 B5 119.37(17) . . . . ?
B4 C1 B2 B5 59.92(17) . . . . ?
B5 C1 B2 B3 -119.37(17) . . . . ?
B4 C1 B2 B3 -59.45(16) . . . . ?
B2 C1 B3 B6 -27.71(16) . . . . ?
B5 C1 B3 B6 32.3(2) . . . . ?
B4 C1 B3 B6 92.30(18) . . . . ?
B2 C1 B3 B7 -92.00(18) . . . . ?
B5 C1 B3 B7 -32.0(2) . . . . ?
B4 C1 B3 B7 28.01(17) . . . . ?
B2 C1 B3 B4 -120.01(17) . . . . ?
B5 C1 B3 B4 -59.99(17) . . . . ?
B5 C1 B3 B2 60.02(17) . . . . ?
B4 C1 B3 B2 120.01(17) . . . . ?
B6 B2 B3 C1 -148.79(18) . . . . ?
B9 B2 B3 C1 -104.23(18) . . . . ?
B5 B2 B3 C1 -45.58(15) . . . . ?
C1 B2 B3 B6 148.79(18) . . . . ?
B9 B2 B3 B6 44.56(15) . . . . ?
B5 B2 B3 B6 103.21(16) . . . . ?
C1 B2 B3 B7 104.60(18) . . . . ?
B6 B2 B3 B7 -44.19(15) . . . . ?
B9 B2 B3 B7 0.37(19) . . . . ?
B5 B2 B3 B7 59.03(17) . . . . ?
C1 B2 B3 B4 45.27(14) . . . . ?
B6 B2 B3 B4 -103.52(16) . . . . ?
B9 B2 B3 B4 -58.95(17) . . . . ?
B5 B2 B3 B4 -0.30(16) . . . . ?
B2 C1 B4 B8 -31.7(2) . . . . ?
B3 C1 B4 B8 -91.77(18) . . . . ?
B5 C1 B4 B8 27.92(17) . . . . ?
B2 C1 B4 B7 32.4(2) . . . . ?
B3 C1 B4 B7 -27.65(17) . . . . ?
B5 C1 B4 B7 92.04(18) . . . . ?
B2 C1 B4 B3 60.06(17) . . . . ?
B5 C1 B4 B3 119.69(18) . . . . ?
B2 C1 B4 B5 -59.63(17) . . . . ?
B3 C1 B4 B5 -119.69(18) . . . . ?
B6 B3 B4 C1 -103.10(18) . . . . ?
B7 B3 B4 C1 -149.19(19) . . . . ?
B2 B3 B4 C1 -44.83(14) . . . . ?
C1 B3 B4 B8 104.28(18) . . . . ?
B6 B3 B4 B8 1.18(19) . . . . ?
B7 B3 B4 B8 -44.91(15) . . . . ?
B2 B3 B4 B8 59.46(17) . . . . ?
C1 B3 B4 B7 149.19(19) . . . . ?
B6 B3 B4 B7 46.09(15) . . . . ?
B2 B3 B4 B7 104.36(16) . . . . ?
C1 B3 B4 B5 45.13(15) . . . . ?
B6 B3 B4 B5 -57.97(17) . . . . ?
B7 B3 B4 B5 -104.06(16) . . . . ?
B2 B3 B4 B5 0.30(16) . . . . ?
B2 C1 B5 B9 27.89(17) . . . . ?
B3 C1 B5 B9 -32.6(2) . . . . ?
B4 C1 B5 B9 -92.11(18) . . . . ?
B2 C1 B5 B8 92.47(18) . . . . ?
B3 C1 B5 B8 32.0(2) . . . . ?
B4 C1 B5 B8 -27.53(17) . . . . ?
B3 C1 B5 B2 -60.46(17) . . . . ?
B4 C1 B5 B2 -120.00(17) . . . . ?
B2 C1 B5 B4 120.00(17) . . . . ?
B3 C1 B5 B4 59.54(17) . . . . ?
B6 B2 B5 C1 103.94(18) . . . . ?
B9 B2 B5 C1 149.20(19) . . . . ?
B3 B2 B5 C1 45.31(14) . . . . ?
C1 B2 B5 B9 -149.20(19) . . . . ?
B6 B2 B5 B9 -45.26(15) . . . . ?
B3 B2 B5 B9 -103.88(16) . . . . ?
C1 B2 B5 B8 -103.28(18) . . . . ?
B6 B2 B5 B8 0.67(19) . . . . ?
B9 B2 B5 B8 45.92(15) . . . . ?
B3 B2 B5 B8 -57.96(17) . . . . ?
C1 B2 B5 B4 -45.01(14) . . . . ?
B6 B2 B5 B4 58.93(17) . . . . ?
B9 B2 B5 B4 104.19(17) . . . . ?
B3 B2 B5 B4 0.30(16) . . . . ?
B8 B4 B5 C1 -149.09(19) . . . . ?
B7 B4 B5 C1 -103.98(18) . . . . ?
B3 B4 B5 C1 -45.38(15) . . . . ?
C1 B4 B5 B9 104.26(18) . . . . ?
B8 B4 B5 B9 -44.83(15) . . . . ?
B7 B4 B5 B9 0.29(19) . . . . ?
B3 B4 B5 B9 58.88(17) . . . . ?
C1 B4 B5 B8 149.09(19) . . . . ?
B7 B4 B5 B8 45.12(15) . . . . ?
B3 B4 B5 B8 103.71(16) . . . . ?
C1 B4 B5 B2 45.08(14) . . . . ?
B8 B4 B5 B2 -104.01(16) . . . . ?
B7 B4 B5 B2 -58.90(17) . . . . ?
B3 B4 B5 B2 -0.30(16) . . . . ?
C2 N1 B6 B10 -17.5(3) . . . . ?
C2 N1 B6 B2 -163.15(19) . . . . ?
C2 N1 B6 B3 127.7(2) . . . . ?
C2 N1 B6 B9 -91.7(3) . . . . ?
C2 N1 B6 B7 56.3(3) . . . . ?
C1 B2 B6 N1 -133.59(19) . . . . ?
B9 B2 B6 N1 125.0(2) . . . . ?
B5 B2 B6 N1 169.76(18) . . . . ?
B3 B2 B6 N1 -107.2(2) . . . . ?
C1 B2 B6 B10 78.0(2) . . . . ?
B9 B2 B6 B10 -23.41(18) . . . . ?
B5 B2 B6 B10 21.3(2) . . . . ?
B3 B2 B6 B10 104.3(2) . . . . ?
C1 B2 B6 B3 -26.36(16) . . . . ?
B9 B2 B6 B3 -127.75(17) . . . . ?
B5 B2 B6 B3 -83.00(16) . . . . ?
C1 B2 B6 B9 101.40(18) . . . . ?
B5 B2 B6 B9 44.75(15) . . . . ?
B3 B2 B6 B9 127.75(17) . . . . ?
C1 B2 B6 B7 17.5(2) . . . . ?
B9 B2 B6 B7 -83.91(16) . . . . ?
B5 B2 B6 B7 -39.16(19) . . . . ?
B3 B2 B6 B7 43.85(15) . . . . ?
C1 B3 B6 N1 131.82(19) . . . . ?
B7 B3 B6 N1 -125.7(2) . . . . ?
B4 B3 B6 N1 -171.36(18) . . . . ?
B2 B3 B6 N1 105.6(2) . . . . ?
C1 B3 B6 B10 -79.8(2) . . . . ?
B7 B3 B6 B10 22.72(17) . . . . ?
B4 B3 B6 B10 -23.0(2) . . . . ?
B2 B3 B6 B10 -106.02(19) . . . . ?
C1 B3 B6 B2 26.22(15) . . . . ?
B7 B3 B6 B2 128.75(16) . . . . ?
B4 B3 B6 B2 83.04(16) . . . . ?
C1 B3 B6 B9 -18.8(2) . . . . ?
B7 B3 B6 B9 83.72(16) . . . . ?
B4 B3 B6 B9 38.02(19) . . . . ?
B2 B3 B6 B9 -45.02(15) . . . . ?
C1 B3 B6 B7 -102.52(18) . . . . ?
B4 B3 B6 B7 -45.70(15) . . . . ?
B2 B3 B6 B7 -128.75(16) . . . . ?
C1 B3 B7 B10 77.2(2) . . . . ?
B6 B3 B7 B10 -22.46(17) . . . . ?
B4 B3 B7 B10 103.57(19) . . . . ?
B2 B3 B7 B10 20.7(2) . . . . ?
C1 B3 B7 B4 -26.39(16) . . . . ?
B6 B3 B7 B4 -126.03(17) . . . . ?
B2 B3 B7 B4 -82.83(16) . . . . ?
C1 B3 B7 B6 99.64(19) . . . . ?
B4 B3 B7 B6 126.03(17) . . . . ?
B2 B3 B7 B6 43.19(15) . . . . ?
C1 B3 B7 B8 17.9(2) . . . . ?
B6 B3 B7 B8 -81.77(16) . . . . ?
B4 B3 B7 B8 44.26(15) . . . . ?
B2 B3 B7 B8 -38.57(19) . . . . ?
C1 B4 B7 B10 -78.0(2) . . . . ?
B8 B4 B7 B10 23.26(17) . . . . ?
B3 B4 B7 B10 -104.20(19) . . . . ?
B5 B4 B7 B10 -21.5(2) . . . . ?
C1 B4 B7 B3 26.23(16) . . . . ?
B8 B4 B7 B3 127.46(17) . . . . ?
B5 B4 B7 B3 82.71(16) . . . . ?
C1 B4 B7 B6 -19.1(2) . . . . ?
B8 B4 B7 B6 82.17(16) . . . . ?
B3 B4 B7 B6 -45.29(15) . . . . ?
B5 B4 B7 B6 37.42(19) . . . . ?
C1 B4 B7 B8 -101.23(19) . . . . ?
B3 B4 B7 B8 -127.46(17) . . . . ?
B5 B4 B7 B8 -44.75(15) . . . . ?
N1 B6 B7 B10 -106.2(3) . . . . ?
B2 B6 B7 B10 110.21(18) . . . . ?
B3 B6 B7 B10 155.18(18) . . . . ?
B9 B6 B7 B10 50.32(15) . . . . ?
N1 B6 B7 B3 98.6(3) . . . . ?
B10 B6 B7 B3 -155.18(18) . . . . ?
B2 B6 B7 B3 -44.96(15) . . . . ?
B9 B6 B7 B3 -104.86(16) . . . . ?
N1 B6 B7 B4 144.5(2) . . . . ?
B10 B6 B7 B4 -109.32(18) . . . . ?
B2 B6 B7 B4 0.89(19) . . . . ?
B3 B6 B7 B4 45.85(15) . . . . ?
B9 B6 B7 B4 -59.00(17) . . . . ?
N1 B6 B7 B8 -157.0(2) . . . . ?
B10 B6 B7 B8 -50.82(15) . . . . ?
B2 B6 B7 B8 59.39(18) . . . . ?
B3 B6 B7 B8 104.35(16) . . . . ?
B9 B6 B7 B8 -0.50(16) . . . . ?
C1 B4 B8 B10 77.5(2) . . . . ?
B7 B4 B8 B10 -23.55(17) . . . . ?
B3 B4 B8 B10 20.7(2) . . . . ?
B5 B4 B8 B10 103.7(2) . . . . ?
C1 B4 B8 B5 -26.20(16) . . . . ?
B7 B4 B8 B5 -127.25(17) . . . . ?
B3 B4 B8 B5 -83.00(16) . . . . ?
C1 B4 B8 B7 101.05(19) . . . . ?
B3 B4 B8 B7 44.25(15) . . . . ?
B5 B4 B8 B7 127.25(17) . . . . ?
C1 B4 B8 B9 17.6(2) . . . . ?
B7 B4 B8 B9 -83.46(16) . . . . ?
B3 B4 B8 B9 -39.21(19) . . . . ?
B5 B4 B8 B9 43.80(15) . . . . ?
C1 B5 B8 B10 -78.9(2) . . . . ?
B9 B5 B8 B10 23.07(17) . . . . ?
B2 B5 B8 B10 -22.2(2) . . . . ?
B4 B5 B8 B10 -104.99(19) . . . . ?
C1 B5 B8 B4 26.12(16) . . . . ?
B9 B5 B8 B4 128.06(17) . . . . ?
B2 B5 B8 B4 82.76(16) . . . . ?
C1 B5 B8 B7 -18.9(2) . . . . ?
B9 B5 B8 B7 83.05(16) . . . . ?
B2 B5 B8 B7 37.8(2) . . . . ?
B4 B5 B8 B7 -45.00(15) . . . . ?
C1 B5 B8 B9 -101.94(18) . . . . ?
B2 B5 B8 B9 -45.30(15) . . . . ?
B4 B5 B8 B9 -128.06(17) . . . . ?
B3 B7 B8 B10 109.32(19) . . . . ?
B4 B7 B8 B10 154.24(19) . . . . ?
B6 B7 B8 B10 50.72(15) . . . . ?
B10 B7 B8 B4 -154.24(19) . . . . ?
B3 B7 B8 B4 -44.92(16) . . . . ?
B6 B7 B8 B4 -103.52(16) . . . . ?
B10 B7 B8 B5 -108.67(18) . . . . ?
B3 B7 B8 B5 0.7(2) . . . . ?
B4 B7 B8 B5 45.57(15) . . . . ?
B6 B7 B8 B5 -57.95(18) . . . . ?
B10 B7 B8 B9 -50.23(15) . . . . ?
B3 B7 B8 B9 59.09(18) . . . . ?
B4 B7 B8 B9 104.01(16) . . . . ?
B6 B7 B8 B9 0.49(16) . . . . ?
C1 B5 B9 B10 77.5(2) . . . . ?
B8 B5 B9 B10 -22.83(16) . . . . ?
B2 B5 B9 B10 103.74(19) . . . . ?
B4 B5 B9 B10 20.9(2) . . . . ?
C1 B5 B9 B6 18.5(2) . . . . ?
B8 B5 B9 B6 -81.89(16) . . . . ?
B2 B5 B9 B6 44.68(15) . . . . ?
B4 B5 B9 B6 -38.19(19) . . . . ?
C1 B5 B9 B2 -26.22(16) . . . . ?
B8 B5 B9 B2 -126.57(16) . . . . ?
B4 B5 B9 B2 -82.87(16) . . . . ?
C1 B5 B9 B8 100.34(18) . . . . ?
B2 B5 B9 B8 126.57(16) . . . . ?
B4 B5 B9 B8 43.70(15) . . . . ?
N1 B6 B9 B10 106.9(3) . . . . ?
B2 B6 B9 B10 -154.79(19) . . . . ?
B3 B6 B9 B10 -109.05(18) . . . . ?
B7 B6 B9 B10 -49.94(15) . . . . ?
N1 B6 B9 B5 -143.7(2) . . . . ?
B10 B6 B9 B5 109.33(18) . . . . ?
B2 B6 B9 B5 -45.46(15) . . . . ?
B3 B6 B9 B5 0.3(2) . . . . ?
B7 B6 B9 B5 59.39(18) . . . . ?
N1 B6 B9 B2 -98.3(3) . . . . ?
B10 B6 B9 B2 154.79(19) . . . . ?
B3 B6 B9 B2 45.74(15) . . . . ?
B7 B6 B9 B2 104.85(17) . . . . ?
N1 B6 B9 B8 157.4(2) . . . . ?
B10 B6 B9 B8 50.43(15) . . . . ?
B2 B6 B9 B8 -104.36(16) . . . . ?
B3 B6 B9 B8 -58.62(17) . . . . ?
B7 B6 B9 B8 0.50(16) . . . . ?
C1 B2 B9 B10 -77.7(2) . . . . ?
B6 B2 B9 B10 22.76(17) . . . . ?
B5 B2 B9 B10 -103.9(2) . . . . ?
B3 B2 B9 B10 -21.3(2) . . . . ?
C1 B2 B9 B5 26.24(16) . . . . ?
B6 B2 B9 B5 126.68(17) . . . . ?
B3 B2 B9 B5 82.66(16) . . . . ?
C1 B2 B9 B6 -100.44(19) . . . . ?
B5 B2 B9 B6 -126.68(17) . . . . ?
B3 B2 B9 B6 -44.02(15) . . . . ?
C1 B2 B9 B8 -18.9(2) . . . . ?
B6 B2 B9 B8 81.51(16) . . . . ?
B5 B2 B9 B8 -45.17(15) . . . . ?
B3 B2 B9 B8 37.50(18) . . . . ?
B4 B8 B9 B10 109.71(18) . . . . ?
B5 B8 B9 B10 154.61(18) . . . . ?
B7 B8 B9 B10 50.24(15) . . . . ?
B10 B8 B9 B5 -154.61(18) . . . . ?
B4 B8 B9 B5 -44.90(15) . . . . ?
B7 B8 B9 B5 -104.37(16) . . . . ?
B10 B8 B9 B6 -50.74(15) . . . . ?
B4 B8 B9 B6 58.97(17) . . . . ?
B5 B8 B9 B6 103.87(16) . . . . ?
B7 B8 B9 B6 -0.50(16) . . . . ?
B10 B8 B9 B2 -108.99(18) . . . . ?
B4 B8 B9 B2 0.71(19) . . . . ?
B5 B8 B9 B2 45.62(15) . . . . ?
B7 B8 B9 B2 -58.75(17) . . . . ?
N1 B6 B10 B8 -179.64(19) . . . . ?
B2 B6 B10 B8 -33.8(2) . . . . ?
B3 B6 B10 B8 34.3(2) . . . . ?
B9 B6 B10 B8 -57.79(16) . . . . ?
B7 B6 B10 B8 57.48(16) . . . . ?
N1 B6 B10 B7 122.9(2) . . . . ?
B2 B6 B10 B7 -91.30(19) . . . . ?
B3 B6 B10 B7 -23.21(17) . . . . ?
B9 B6 B10 B7 -115.26(17) . . . . ?
N1 B6 B10 B9 -121.9(2) . . . . ?
B2 B6 B10 B9 23.96(18) . . . . ?
B3 B6 B10 B9 92.05(19) . . . . ?
B7 B6 B10 B9 115.26(17) . . . . ?
B4 B8 B10 B6 -33.3(2) . . . . ?
B5 B8 B10 B6 33.6(2) . . . . ?
B7 B8 B10 B6 -57.50(16) . . . . ?
B9 B8 B10 B6 57.05(16) . . . . ?
B4 B8 B10 B7 24.19(18) . . . . ?
B5 B8 B10 B7 91.10(19) . . . . ?
B9 B8 B10 B7 114.55(17) . . . . ?
B4 B8 B10 B9 -90.36(19) . . . . ?
B5 B8 B10 B9 -23.45(17) . . . . ?
B7 B8 B10 B9 -114.55(17) . . . . ?
B3 B7 B10 B6 23.08(17) . . . . ?
B4 B7 B10 B6 89.12(18) . . . . ?
B8 B7 B10 B6 112.94(17) . . . . ?
B3 B7 B10 B8 -89.86(19) . . . . ?
B4 B7 B10 B8 -23.82(17) . . . . ?
B6 B7 B10 B8 -112.94(17) . . . . ?
B3 B7 B10 B9 -32.8(2) . . . . ?
B4 B7 B10 B9 33.3(2) . . . . ?
B6 B7 B10 B9 -55.86(15) . . . . ?
B8 B7 B10 B9 57.07(15) . . . . ?
B5 B9 B10 B6 -89.38(19) . . . . ?
B2 B9 B10 B6 -23.29(17) . . . . ?
B8 B9 B10 B6 -113.00(18) . . . . ?
B5 B9 B10 B8 23.62(17) . . . . ?
B6 B9 B10 B8 113.00(18) . . . . ?
B2 B9 B10 B8 89.71(19) . . . . ?
B5 B9 B10 B7 -33.1(2) . . . . ?
B6 B9 B10 B7 56.26(16) . . . . ?
B2 B9 B10 B7 33.0(2) . . . . ?
B8 B9 B10 B7 -56.74(16) . . . . ?
